data_2223822
loop_
_publ_author_name
'Li, Yu-Feng'
'Liu, Hai-Xing'
'Jian, Fang-Fang'

_publ_section_title
;
 Methyl 3-benzylidenecarbazate
;
_journal_coeditor_code HB5195
_journal_issue 11
_journal_name_full 'Acta Crystallographica Section E'
_journal_page_first o2963
_journal_paper_doi 10.1107/S1600536809045012
_journal_volume 65
_journal_year 2009
_chemical_formula_iupac 'C9 H10 N2 O2'
_chemical_formula_moiety 'C9 H10 N2 O2'
_chemical_formula_sum 'C9 H10 N2 O2'
_chemical_formula_weight 178.19
_chemical_name_systematic
;
Methyl 3-benzylidenecarbazate
;
_space_group_IT_number 61
_symmetry_cell_setting orthorhombic
_symmetry_space_group_name_Hall '-P 2ac 2ab'
_symmetry_space_group_name_H-M 'P b c a'
_atom_sites_solution_hydrogens geom
_atom_sites_solution_primary direct
_atom_sites_solution_secondary difmap
_audit_creation_method SHELXL-97
_cell_angle_alpha 90.00
_cell_angle_beta 90.00
_cell_angle_gamma 90.00
_cell_formula_units_Z 8
_cell_length_a 12.278(3)
_cell_length_b 7.8035(16)
_cell_length_c 19.466(4)
_cell_measurement_reflns_used 1984
_cell_measurement_temperature 293(2)
_cell_measurement_theta_max 27.52
_cell_measurement_theta_min 3.45
_cell_volume 1865.1(7)
_computing_cell_refinement 'SAINT (Bruker, 1997)'
_computing_data_collection 'SMART (Bruker, 1997)'
_computing_data_reduction 'SAINT (Bruker, 1997)'
_computing_molecular_graphics 'SHELXTL (Sheldrick, 2008)'
_computing_publication_material 'SHELXTL (Sheldrick, 2008)'
_computing_structure_refinement 'SHELXL97 (Sheldrick, 2008)'
_computing_structure_solution 'SHELXS97 (Sheldrick, 2008)'
_diffrn_ambient_temperature 293(2)
_diffrn_measured_fraction_theta_full 0.999
_diffrn_measured_fraction_theta_max 0.999
_diffrn_measurement_device_type 'Bruker SMART CCD area-detector'
_diffrn_measurement_method '\f and \w'
_diffrn_radiation_monochromator graphite
_diffrn_radiation_source 'fine-focus sealed tube'
_diffrn_radiation_type MoK\a
_diffrn_radiation_wavelength 0.71073
_diffrn_reflns_av_R_equivalents 0.0480
_diffrn_reflns_av_sigmaI/netI 0.0342
_diffrn_reflns_limit_h_max 15
_diffrn_reflns_limit_h_min -15
_diffrn_reflns_limit_k_max 8
_diffrn_reflns_limit_k_min -10
_diffrn_reflns_limit_l_max 25
_diffrn_reflns_limit_l_min -25
_diffrn_reflns_number 16349
_diffrn_reflns_theta_full 27.48
_diffrn_reflns_theta_max 27.48
_diffrn_reflns_theta_min 3.27
_exptl_absorpt_coefficient_mu 0.092
_exptl_absorpt_correction_type none
_exptl_crystal_colour colourless
_exptl_crystal_density_diffrn 1.269
_exptl_crystal_density_method 'not measured'
_exptl_crystal_description block
_exptl_crystal_F_000 752
_exptl_crystal_size_max 0.25
_exptl_crystal_size_mid 0.21
_exptl_crystal_size_min 0.19
_refine_diff_density_max 0.229
_refine_diff_density_min -0.178
_refine_ls_extinction_coef 0.011(3)
_refine_ls_extinction_expression Fc^*^=kFc[1+0.001xFc^2^\l^3^/sin(2\q)]^-1/4^
_refine_ls_extinction_method 'SHELXL97 (Sheldrick, 2008)'
_refine_ls_goodness_of_fit_ref 1.082
_refine_ls_hydrogen_treatment constr
_refine_ls_matrix_type full
_refine_ls_number_parameters 119
_refine_ls_number_reflns 2132
_refine_ls_number_restraints 0
_refine_ls_restrained_S_all 1.082
_refine_ls_R_factor_all 0.0494
_refine_ls_R_factor_gt 0.0400
_refine_ls_shift/su_max 0.001
_refine_ls_shift/su_mean 0.000
_refine_ls_structure_factor_coef Fsqd
_refine_ls_weighting_details 'calc w=1/[\s^2^(Fo^2^)+(0.1P)^2^] where P=(Fo^2^+2Fc^2^)/3'
_refine_ls_weighting_scheme calc
_refine_ls_wR_factor_gt 0.1365
_refine_ls_wR_factor_ref 0.1468
_reflns_number_gt 1693
_reflns_number_total 2132
_reflns_threshold_expression I>2\s(I)
_cod_data_source_file hb5195.cif
_cod_data_source_block I
_cod_depositor_comments
;
The following automatic conversions were performed:
'_symmetry_cell_setting' value 'Orthorhombic' changed to 'orthorhombic'
according to '/home/saulius/struct/CIF-dictionaries/cif_core.dic'
dictionary named 'cif_core.dic' version 2.4.1 from 2010-06-29.

Automatic conversion script
Id: cif_fix_enum 1527 2010-12-29 10:47:43Z saulius 

The following automatic conversions were performed:

'_symmetry_cell_setting' value 'Orthorhombic' changed to
'orthorhombic' according to
/home/saulius/struct/CIF-dictionaries/cif_core.dic dictionary named
'cif_core.dic' version 2.4.1 from 2010-06-29.

Automatic conversion script
Id: cif_fix_values 1715 2011-07-08 13:25:40Z adriana 
;
_cod_database_code 2223822
_cod_database_fobs_code 2223822

loop_
_symmetry_equiv_pos_as_xyz
'x, y, z'
'-x+1/2, -y, z+1/2'
'-x, y+1/2, -z+1/2'
'x+1/2, -y+1/2, -z'
'-x, -y, -z'
'x-1/2, y, -z-1/2'
'x, -y-1/2, z-1/2'
'-x-1/2, y-1/2, z'

loop_
_atom_site_type_symbol
_atom_site_label
_atom_site_fract_x
_atom_site_fract_y
_atom_site_fract_z
_atom_site_U_iso_or_equiv
_atom_site_adp_type
_atom_site_calc_flag
_atom_site_refinement_flags
_atom_site_occupancy
_atom_site_disorder_assembly
_atom_site_disorder_group
O O2 0.87392(7) 0.13497(11) 0.52542(4) 0.0522(3) Uani d . 1 . .
N N2 0.72993(8) 0.24691(12) 0.62265(4) 0.0434(3) Uani d . 1 . .
O O1 0.85158(9) 0.38853(12) 0.47171(5) 0.0613(3) Uani d . 1 . .
C C3 0.65739(9) 0.31376(15) 0.66062(6) 0.0443(3) Uani d . 1 . .
H H3A 0.6184 0.4077 0.6445 0.053 Uiso calc R 1 . .
N N1 0.74972(9) 0.33172(13) 0.56166(5) 0.0505(3) Uani d . 1 . .
H H1A 0.7125 0.4207 0.5504 0.061 Uiso calc R 1 . .
C C4 0.63373(10) 0.24621(14) 0.72925(5) 0.0418(3) Uani d . 1 . .
C C2 0.82860(10) 0.27174(15) 0.52044(5) 0.0434(3) Uani d . 1 . .
C C9 0.70485(10) 0.13562(16) 0.76285(6) 0.0508(3) Uani d . 1 . .
H H9A 0.7678 0.0986 0.7408 0.061 Uiso calc R 1 . .
C C7 0.58904(13) 0.13493(19) 0.86228(7) 0.0599(4) Uani d . 1 . .
H H7A 0.5747 0.0988 0.9069 0.072 Uiso calc R 1 . .
C C5 0.54021(11) 0.29976(18) 0.76341(6) 0.0532(3) Uani d . 1 . .
H H5A 0.4922 0.3747 0.7419 0.064 Uiso calc R 1 . .
C C8 0.68246(13) 0.08046(19) 0.82877(6) 0.0596(4) Uani d . 1 . .
H H8A 0.7304 0.0063 0.8508 0.072 Uiso calc R 1 . .
C C6 0.51809(12) 0.24207(18) 0.82934(7) 0.0607(4) Uani d . 1 . .
H H6A 0.4545 0.2765 0.8513 0.073 Uiso calc R 1 . .
C C1 0.93760(15) 0.3429(2) 0.42527(8) 0.0764(5) Uani d . 1 . .
H H1B 0.9484 0.4338 0.3928 0.115 Uiso calc R 1 . .
H H1C 0.9184 0.2397 0.4013 0.115 Uiso calc R 1 . .
H H1D 1.0036 0.3246 0.4507 0.115 Uiso calc R 1 . .

loop_
_atom_site_aniso_label
_atom_site_aniso_U_11
_atom_site_aniso_U_22
_atom_site_aniso_U_33
_atom_site_aniso_U_12
_atom_site_aniso_U_13
_atom_site_aniso_U_23
O2 0.0572(6) 0.0453(5) 0.0541(5) 0.0041(4) 0.0082(4) 0.0034(3)
N2 0.0465(6) 0.0427(6) 0.0410(5) 0.0010(4) 0.0018(4) 0.0047(4)
O1 0.0771(7) 0.0523(6) 0.0546(5) 0.0022(5) 0.0182(4) 0.0139(4)
C3 0.0451(6) 0.0414(6) 0.0464(6) 0.0032(5) -0.0009(4) 0.0013(5)
N1 0.0609(6) 0.0439(6) 0.0467(6) 0.0103(4) 0.0078(4) 0.0111(4)
C4 0.0426(6) 0.0396(6) 0.0431(6) -0.0032(4) 0.0012(4) -0.0018(5)
C2 0.0485(7) 0.0411(6) 0.0406(6) -0.0053(5) -0.0008(4) 0.0020(4)
C9 0.0478(7) 0.0529(7) 0.0517(7) 0.0042(5) 0.0020(5) 0.0018(5)
C7 0.0777(9) 0.0568(8) 0.0452(7) -0.0139(7) 0.0074(6) -0.0002(5)
C5 0.0488(7) 0.0525(7) 0.0584(7) 0.0036(5) 0.0066(5) 0.0004(5)
C8 0.0678(9) 0.0585(8) 0.0526(7) -0.0012(6) -0.0053(6) 0.0085(5)
C6 0.0614(8) 0.0595(8) 0.0613(8) -0.0038(6) 0.0204(6) -0.0057(6)
C1 0.0882(11) 0.0756(10) 0.0652(9) -0.0041(8) 0.0305(8) 0.0085(8)

loop_
_atom_type_symbol
_atom_type_description
_atom_type_scat_dispersion_real
_atom_type_scat_dispersion_imag
_atom_type_scat_source
C C 0.0033 0.0016 'International Tables Vol C Tables 4.2.6.8 and 6.1.1.4'
H H 0.0000 0.0000 'International Tables Vol C Tables 4.2.6.8 and 6.1.1.4'
N N 0.0061 0.0033 'International Tables Vol C Tables 4.2.6.8 and 6.1.1.4'
O O 0.0106 0.0060 'International Tables Vol C Tables 4.2.6.8 and 6.1.1.4'

loop_
_geom_angle_atom_site_label_1
_geom_angle_atom_site_label_2
_geom_angle_atom_site_label_3
_geom_angle_site_symmetry_1
_geom_angle_site_symmetry_3
_geom_angle
_geom_angle_publ_flag
C3 N2 N1 . . 115.28(10) ?
C2 O1 C1 . . 115.48(11) ?
N2 C3 C4 . . 121.47(11) ?
N2 C3 H3A . . 119.3 ?
C4 C3 H3A . . 119.3 ?
C2 N1 N2 . . 118.29(10) ?
C2 N1 H1A . . 120.9 ?
N2 N1 H1A . . 120.9 ?
C9 C4 C5 . . 118.66(11) ?
C9 C4 C3 . . 121.84(11) ?
C5 C4 C3 . . 119.43(11) ?
O2 C2 N1 . . 126.35(10) ?
O2 C2 O1 . . 123.97(11) ?
N1 C2 O1 . . 109.67(10) ?
C8 C9 C4 . . 120.35(12) ?
C8 C9 H9A . . 119.8 ?
C4 C9 H9A . . 119.8 ?
C6 C7 C8 . . 119.60(12) ?
C6 C7 H7A . . 120.2 ?
C8 C7 H7A . . 120.2 ?
C6 C5 C4 . . 120.43(13) ?
C6 C5 H5A . . 119.8 ?
C4 C5 H5A . . 119.8 ?
C9 C8 C7 . . 120.42(13) ?
C9 C8 H8A . . 119.8 ?
C7 C8 H8A . . 119.8 ?
C7 C6 C5 . . 120.52(13) ?
C7 C6 H6A . . 119.7 ?
C5 C6 H6A . . 119.7 ?
O1 C1 H1B . . 109.5 ?
O1 C1 H1C . . 109.5 ?
H1B C1 H1C . . 109.5 ?
O1 C1 H1D . . 109.5 ?
H1B C1 H1D . . 109.5 ?
H1C C1 H1D . . 109.5 ?

loop_
_geom_bond_atom_site_label_1
_geom_bond_atom_site_label_2
_geom_bond_site_symmetry_2
_geom_bond_distance
_geom_bond_publ_flag
O2 C2 . 1.2075(15) ?
N2 C3 . 1.2694(15) ?
N2 N1 . 1.3808(13) ?
O1 C2 . 1.3453(14) ?
O1 C1 . 1.4351(18) ?
C3 C4 . 1.4653(16) ?
C3 H3A . 0.9300 ?
N1 C2 . 1.3420(16) ?
N1 H1A . 0.8600 ?
C4 C9 . 1.3911(18) ?
C4 C5 . 1.3912(17) ?
C9 C8 . 1.3811(18) ?
C9 H9A . 0.9300 ?
C7 C6 . 1.367(2) ?
C7 C8 . 1.386(2) ?
C7 H7A . 0.9300 ?
C5 C6 . 1.3868(17) ?
C5 H5A . 0.9300 ?
C8 H8A . 0.9300 ?
C6 H6A . 0.9300 ?
C1 H1B . 0.9600 ?
C1 H1C . 0.9600 ?
C1 H1D . 0.9600 ?

loop_
_geom_hbond_atom_site_label_D
_geom_hbond_atom_site_label_H
_geom_hbond_atom_site_label_A
_geom_hbond_site_symmetry_A
_geom_hbond_distance_DH
_geom_hbond_distance_HA
_geom_hbond_distance_DA
_geom_hbond_angle_DHA
N1 H1A O2 8_765 0.86 2.04 2.8986(15) 179

loop_
_cod_related_entry_id
_cod_related_entry_database
_cod_related_entry_code
1 ChemSpider 7835110
